data_2226124
loop_
_publ_author_name
'Liu, Shan-Bin'
'Bi, Cai-Feng'
'Wang, Qiang'
'Zuo, Jian'
'Fan, Yu-Hua'

_publ_section_title
;
 4-[(<i>E</i>)-(2-Methoxyphenyl)iminomethyl]-<i>N</i>,<i>N</i>-dimethylaniline
;
_journal_coeditor_code HB5420
_journal_issue 6
_journal_name_full 'Acta Crystallographica Section E'
_journal_page_first o1361
_journal_paper_doi 10.1107/S1600536810017228
_journal_volume 66
_journal_year 2010
_chemical_formula_iupac 'C16 H18 N2 O'
_chemical_formula_moiety 'C16 H18 N2 O'
_chemical_formula_sum 'C16 H18 N2 O'
_chemical_formula_weight 254.32
_chemical_name_systematic
;
4-[(<i>E</i>)-(2-Methoxyphenyl)iminomethyl]-<i>N</i>,<i>N</i>-dimethylaniline
;
_space_group_IT_number 33
_symmetry_cell_setting orthorhombic
_symmetry_space_group_name_Hall 'P 2c -2n'
_symmetry_space_group_name_H-M 'P n a 21'
_atom_sites_solution_hydrogens geom
_atom_sites_solution_primary direct
_atom_sites_solution_secondary difmap
_cell_angle_alpha 90.00
_cell_angle_beta 90.00
_cell_angle_gamma 90.00
_cell_formula_units_Z 4
_cell_length_a 15.182(8)
_cell_length_b 11.756(6)
_cell_length_c 7.809(4)
_cell_measurement_reflns_used 1616
_cell_measurement_temperature 298(2)
_cell_measurement_theta_max 21.534
_cell_measurement_theta_min 2.683
_cell_volume 1393.7(12)
_computing_cell_refinement 'SAINT (Siemens, 1996)'
_computing_data_collection 'SMART (Siemens, 1996)'
_computing_data_reduction 'SAINT (Siemens, 1996)'
_computing_molecular_graphics 'SHELXTL (Sheldrick, 2008)'
_computing_publication_material 'SHELXTL (Sheldrick, 2008)'
_computing_structure_refinement 'SHELXL97 (Sheldrick, 2008)'
_computing_structure_solution 'SHELXS97 (Sheldrick, 2008)'
_diffrn_ambient_temperature 298(2)
_diffrn_measured_fraction_theta_full 0.998
_diffrn_measured_fraction_theta_max 0.998
_diffrn_measurement_device_type 'Siemens SMART CCD'
_diffrn_measurement_method '\f and \w'
_diffrn_radiation_monochromator graphite
_diffrn_radiation_source 'fine-focus sealed tube'
_diffrn_radiation_type MoK\a
_diffrn_radiation_wavelength 0.71073
_diffrn_reflns_av_R_equivalents 0.0545
_diffrn_reflns_av_sigmaI/netI 0.0584
_diffrn_reflns_limit_h_max 18
_diffrn_reflns_limit_h_min -17
_diffrn_reflns_limit_k_max 11
_diffrn_reflns_limit_k_min -13
_diffrn_reflns_limit_l_max 9
_diffrn_reflns_limit_l_min -9
_diffrn_reflns_number 6900
_diffrn_reflns_theta_full 25.01
_diffrn_reflns_theta_max 25.01
_diffrn_reflns_theta_min 2.19
_exptl_absorpt_coefficient_mu 0.077
_exptl_absorpt_correction_T_max 0.963
_exptl_absorpt_correction_T_min 0.956
_exptl_absorpt_correction_type multi-scan
_exptl_absorpt_process_details '(SADABS; Siemens, 1996)'
_exptl_crystal_colour yellow
_exptl_crystal_density_diffrn 1.212
_exptl_crystal_density_method 'not measured'
_exptl_crystal_description block
_exptl_crystal_F_000 544
_exptl_crystal_size_max 0.60
_exptl_crystal_size_mid 0.58
_exptl_crystal_size_min 0.49
_refine_diff_density_max 0.163
_refine_diff_density_min -0.175
_refine_ls_abs_structure_details none
_refine_ls_extinction_method none
_refine_ls_goodness_of_fit_ref 1.006
_refine_ls_hydrogen_treatment constr
_refine_ls_matrix_type full
_refine_ls_number_parameters 172
_refine_ls_number_reflns 2335
_refine_ls_number_restraints 1
_refine_ls_restrained_S_all 1.006
_refine_ls_R_factor_all 0.0814
_refine_ls_R_factor_gt 0.0433
_refine_ls_shift/su_max 0.000
_refine_ls_shift/su_mean 0.000
_refine_ls_structure_factor_coef Fsqd
_refine_ls_weighting_details 'calc w=1/[\s^2^(Fo^2^)+(0.0524P)^2^+0.2535P] where P=(Fo^2^+2Fc^2^)/3'
_refine_ls_weighting_scheme calc
_refine_ls_wR_factor_gt 0.1006
_refine_ls_wR_factor_ref 0.1232
_reflns_number_gt 1554
_reflns_number_total 2335
_reflns_threshold_expression I>2sigma(I)
_cod_data_source_file hb5420.cif
_cod_data_source_block I
_cod_depositor_comments
;
The following automatic conversions were performed:
'_symmetry_cell_setting' value 'Orthorhombic' changed to 'orthorhombic'
according to '/home/saulius/struct/CIF-dictionaries/cif_core.dic'
dictionary named 'cif_core.dic' version 2.4.1 from 2010-06-29.

Automatic conversion script
Id: cif_fix_enum 1527 2010-12-29 10:47:43Z saulius 
;
_cod_original_cell_volume 1393.8(13)
_cod_database_code 2226124
_cod_database_fobs_code 2226124

loop_
_symmetry_equiv_pos_as_xyz
'x, y, z'
'-x, -y, z+1/2'
'x+1/2, -y+1/2, z'
'-x+1/2, y+1/2, z+1/2'

loop_
_atom_site_type_symbol
_atom_site_label
_atom_site_fract_x
_atom_site_fract_y
_atom_site_fract_z
_atom_site_U_iso_or_equiv
_atom_site_adp_type
_atom_site_calc_flag
_atom_site_refinement_flags
_atom_site_occupancy
_atom_site_disorder_assembly
_atom_site_disorder_group
N N1 0.08529(16) 0.7420(2) 1.1920(4) 0.0457(6) Uani d . 1 . .
N N2 0.1439(2) 1.0507(2) 0.5158(4) 0.0597(8) Uani d . 1 . .
O O1 -0.04554(14) 0.71462(18) 1.4179(3) 0.0612(6) Uani d . 1 . .
C C1 0.10910(19) 0.7230(3) 1.0385(5) 0.0483(8) Uani d . 1 . .
H H1 0.1249 0.6490 1.0095 0.058 Uiso calc R 1 . .
C C2 0.11330(18) 0.8091(2) 0.9052(4) 0.0441(7) Uani d . 1 . .
C C3 0.0861(2) 0.9208(2) 0.9266(5) 0.0498(8) Uani d . 1 . .
H H3 0.0622 0.9424 1.0313 0.060 Uiso calc R 1 . .
C C4 0.0930(2) 1.0008(3) 0.7990(4) 0.0488(8) Uani d . 1 . .
H H4 0.0721 1.0742 0.8172 0.059 Uiso calc R 1 . .
C C5 0.1316(2) 0.9720(3) 0.6405(4) 0.0441(8) Uani d . 1 . .
C C6 0.1559(2) 0.8582(3) 0.6161(4) 0.0486(8) Uani d . 1 . .
H H6 0.1789 0.8354 0.5112 0.058 Uiso calc R 1 . .
C C7 0.1464(2) 0.7804(3) 0.7451(4) 0.0490(9) Uani d . 1 . .
H H7 0.1628 0.7053 0.7247 0.059 Uiso calc R 1 . .
C C8 0.1310(2) 1.1711(3) 0.5473(6) 0.0668(10) Uani d . 1 . .
H H8A 0.1425 1.2130 0.4441 0.100 Uiso calc R 1 . .
H H8B 0.1706 1.1959 0.6356 0.100 Uiso calc R 1 . .
H H8C 0.0714 1.1843 0.5832 0.100 Uiso calc R 1 . .
C C9 0.1775(3) 1.0189(3) 0.3522(5) 0.0838(13) Uani d . 1 . .
H H9A 0.1816 1.0850 0.2805 0.126 Uiso calc R 1 . .
H H9B 0.1386 0.9645 0.3003 0.126 Uiso calc R 1 . .
H H9C 0.2349 0.9858 0.3656 0.126 Uiso calc R 1 . .
C C10 0.09047(19) 0.6513(2) 1.3124(4) 0.0419(7) Uani d . 1 . .
C C11 0.0228(2) 0.6391(2) 1.4323(4) 0.0455(7) Uani d . 1 . .
C C12 0.0272(2) 0.5535(2) 1.5526(5) 0.0535(8) Uani d . 1 . .
H H12 -0.0182 0.5450 1.6315 0.064 Uiso calc R 1 . .
C C13 0.0982(2) 0.4804(3) 1.5570(5) 0.0613(9) Uani d . 1 . .
H H13 0.1005 0.4228 1.6385 0.074 Uiso calc R 1 . .
C C14 0.1645(2) 0.4925(3) 1.4428(5) 0.0600(9) Uani d . 1 . .
H H14 0.2124 0.4433 1.4462 0.072 Uiso calc R 1 . .
C C15 0.1615(2) 0.5780(2) 1.3207(5) 0.0522(8) Uani d . 1 . .
H H15 0.2077 0.5861 1.2435 0.063 Uiso calc R 1 . .
C C16 -0.1075(3) 0.7158(4) 1.5491(7) 0.1119(18) Uani d . 1 . .
H H16A -0.1517 0.7718 1.5246 0.168 Uiso calc R 1 . .
H H16B -0.0789 0.7341 1.6553 0.168 Uiso calc R 1 . .
H H16C -0.1345 0.6422 1.5578 0.168 Uiso calc R 1 . .

loop_
_atom_site_aniso_label
_atom_site_aniso_U_11
_atom_site_aniso_U_22
_atom_site_aniso_U_33
_atom_site_aniso_U_12
_atom_site_aniso_U_13
_atom_site_aniso_U_23
N1 0.0510(15) 0.0398(15) 0.0465(16) -0.0020(12) 0.0057(14) 0.0021(13)
N2 0.082(2) 0.0495(17) 0.0477(19) 0.0023(15) 0.0034(16) 0.0051(14)
O1 0.0611(14) 0.0659(14) 0.0565(14) 0.0128(11) 0.0183(14) 0.0079(13)
C1 0.0491(18) 0.0401(17) 0.056(2) -0.0014(13) 0.0061(17) -0.0022(18)
C2 0.0444(16) 0.0412(17) 0.047(2) -0.0059(14) 0.0060(16) 0.0013(16)
C3 0.0525(18) 0.0463(17) 0.0506(19) 0.0001(14) 0.0084(18) -0.0012(18)
C4 0.0532(19) 0.0412(17) 0.052(2) 0.0033(15) -0.0015(18) -0.0010(17)
C5 0.0472(18) 0.0457(18) 0.0393(19) -0.0050(14) -0.0056(15) 0.0044(16)
C6 0.0574(19) 0.051(2) 0.0379(18) -0.0011(15) 0.0008(15) -0.0072(16)
C7 0.057(2) 0.0390(18) 0.051(2) -0.0002(15) -0.0008(16) -0.0017(16)
C8 0.072(2) 0.051(2) 0.077(2) 0.0034(17) -0.005(2) 0.0163(19)
C9 0.123(4) 0.070(3) 0.058(3) -0.007(2) 0.006(3) 0.011(2)
C10 0.0513(18) 0.0315(15) 0.0430(18) -0.0035(14) 0.0018(16) -0.0028(15)
C11 0.0547(18) 0.0434(17) 0.0383(17) -0.0013(14) 0.0023(17) -0.0032(16)
C12 0.061(2) 0.0488(19) 0.050(2) -0.0071(16) 0.0132(18) 0.0029(17)
C13 0.076(2) 0.0470(19) 0.061(2) 0.0001(18) -0.004(2) 0.0091(19)
C14 0.057(2) 0.0491(19) 0.074(3) 0.0080(15) 0.004(2) 0.011(2)
C15 0.0488(18) 0.0497(19) 0.058(2) -0.0004(15) 0.0052(17) 0.0025(18)
C16 0.108(3) 0.122(4) 0.106(4) 0.047(3) 0.061(3) 0.035(3)

loop_
_atom_type_symbol
_atom_type_description
_atom_type_scat_dispersion_real
_atom_type_scat_dispersion_imag
_atom_type_scat_source
C C 0.0033 0.0016 'International Tables Vol C Tables 4.2.6.8 and 6.1.1.4'
H H 0.0000 0.0000 'International Tables Vol C Tables 4.2.6.8 and 6.1.1.4'
N N 0.0061 0.0033 'International Tables Vol C Tables 4.2.6.8 and 6.1.1.4'
O O 0.0106 0.0060 'International Tables Vol C Tables 4.2.6.8 and 6.1.1.4'

loop_
_geom_angle_atom_site_label_1
_geom_angle_atom_site_label_2
_geom_angle_atom_site_label_3
_geom_angle_site_symmetry_1
_geom_angle_site_symmetry_3
_geom_angle
_geom_angle_publ_flag
C1 N1 C10 . . 118.4(3) y
C5 N2 C9 . . 120.9(3) ?
C5 N2 C8 . . 121.7(3) ?
C9 N2 C8 . . 117.2(3) ?
C11 O1 C16 . . 117.3(3) ?
N1 C1 C2 . . 124.4(3) y
N1 C1 H1 . . 117.8 ?
C2 C1 H1 . . 117.8 ?
C3 C2 C7 . . 116.5(3) ?
C3 C2 C1 . . 124.1(3) ?
C7 C2 C1 . . 119.4(3) ?
C4 C3 C2 . . 122.5(3) ?
C4 C3 H3 . . 118.7 ?
C2 C3 H3 . . 118.7 ?
C3 C4 C5 . . 120.3(3) ?
C3 C4 H4 . . 119.9 ?
C5 C4 H4 . . 119.9 ?
N2 C5 C6 . . 121.2(3) ?
N2 C5 C4 . . 121.6(3) ?
C6 C5 C4 . . 117.3(3) ?
C7 C6 C5 . . 120.7(3) ?
C7 C6 H6 . . 119.6 ?
C5 C6 H6 . . 119.6 ?
C6 C7 C2 . . 122.6(3) ?
C6 C7 H7 . . 118.7 ?
C2 C7 H7 . . 118.7 ?
N2 C8 H8A . . 109.5 ?
N2 C8 H8B . . 109.5 ?
H8A C8 H8B . . 109.5 ?
N2 C8 H8C . . 109.5 ?
H8A C8 H8C . . 109.5 ?
H8B C8 H8C . . 109.5 ?
N2 C9 H9A . . 109.5 ?
N2 C9 H9B . . 109.5 ?
H9A C9 H9B . . 109.5 ?
N2 C9 H9C . . 109.5 ?
H9A C9 H9C . . 109.5 ?
H9B C9 H9C . . 109.5 ?
C15 C10 C11 . . 118.6(3) ?
C15 C10 N1 . . 122.8(3) ?
C11 C10 N1 . . 118.6(3) y
O1 C11 C12 . . 124.4(3) ?
O1 C11 C10 . . 115.8(3) ?
C12 C11 C10 . . 119.7(3) ?
C11 C12 C13 . . 120.7(3) ?
C11 C12 H12 . . 119.7 ?
C13 C12 H12 . . 119.7 ?
C14 C13 C12 . . 120.0(3) ?
C14 C13 H13 . . 120.0 ?
C12 C13 H13 . . 120.0 ?
C13 C14 C15 . . 120.3(3) ?
C13 C14 H14 . . 119.8 ?
C15 C14 H14 . . 119.8 ?
C10 C15 C14 . . 120.7(3) ?
C10 C15 H15 . . 119.6 ?
C14 C15 H15 . . 119.6 ?
O1 C16 H16A . . 109.5 ?
O1 C16 H16B . . 109.5 ?
H16A C16 H16B . . 109.5 ?
O1 C16 H16C . . 109.5 ?
H16A C16 H16C . . 109.5 ?
H16B C16 H16C . . 109.5 ?

loop_
_geom_bond_atom_site_label_1
_geom_bond_atom_site_label_2
_geom_bond_site_symmetry_2
_geom_bond_distance
_geom_bond_publ_flag
N1 C1 . 1.272(4) y
N1 C10 . 1.423(4) y
N2 C5 . 1.356(4) ?
N2 C9 . 1.425(5) ?
N2 C8 . 1.450(4) ?
O1 C11 . 1.370(3) ?
O1 C16 . 1.390(5) ?
C1 C2 . 1.453(5) y
C1 H1 . 0.9300 ?
C2 C3 . 1.387(4) ?
C2 C7 . 1.390(4) ?
C3 C4 . 1.374(4) ?
C3 H3 . 0.9300 ?
C4 C5 . 1.410(4) ?
C4 H4 . 0.9300 ?
C5 C6 . 1.401(4) ?
C6 C7 . 1.368(4) ?
C6 H6 . 0.9300 ?
C7 H7 . 0.9300 ?
C8 H8A . 0.9600 ?
C8 H8B . 0.9600 ?
C8 H8C . 0.9600 ?
C9 H9A . 0.9600 ?
C9 H9B . 0.9600 ?
C9 H9C . 0.9600 ?
C10 C15 . 1.382(4) ?
C10 C11 . 1.398(4) ?
C11 C12 . 1.378(4) ?
C12 C13 . 1.379(4) ?
C12 H12 . 0.9300 ?
C13 C14 . 1.353(5) ?
C13 H13 . 0.9300 ?
C14 C15 . 1.386(4) ?
C14 H14 . 0.9300 ?
C15 H15 . 0.9300 ?
C16 H16A . 0.9600 ?
C16 H16B . 0.9600 ?
C16 H16C . 0.9600 ?

loop_
_geom_hbond_atom_site_label_D
_geom_hbond_atom_site_label_H
_geom_hbond_atom_site_label_A
_geom_hbond_site_symmetry_A
_geom_hbond_distance_DH
_geom_hbond_distance_HA
_geom_hbond_distance_DA
_geom_hbond_angle_DHA
C8 H8C N1 2_574 0.96 2.67 3.620(5) 170
C4 H4 O1 2_574 0.93 2.64 3.546(4) 166

loop_
_geom_torsion_atom_site_label_1
_geom_torsion_atom_site_label_2
_geom_torsion_atom_site_label_3
_geom_torsion_atom_site_label_4
_geom_torsion_site_symmetry_1
_geom_torsion_site_symmetry_2
_geom_torsion_site_symmetry_3
_geom_torsion_site_symmetry_4
_geom_torsion
_geom_torsion_publ_flag
C10 N1 C1 C2 . . . . -175.4(3) ?
N1 C1 C2 C3 . . . . -4.6(5) ?
N1 C1 C2 C7 . . . . 175.3(3) ?
C7 C2 C3 C4 . . . . -1.6(5) ?
C1 C2 C3 C4 . . . . 178.4(3) ?
C2 C3 C4 C5 . . . . -2.1(5) ?
C9 N2 C5 C6 . . . . 3.6(5) ?
C8 N2 C5 C6 . . . . -170.9(3) ?
C9 N2 C5 C4 . . . . -175.8(3) ?
C8 N2 C5 C4 . . . . 9.8(5) ?
C3 C4 C5 N2 . . . . -176.2(3) ?
C3 C4 C5 C6 . . . . 4.5(4) ?
N2 C5 C6 C7 . . . . 177.4(3) ?
C4 C5 C6 C7 . . . . -3.2(4) ?
C5 C6 C7 C2 . . . . -0.5(5) ?
C3 C2 C7 C6 . . . . 2.9(5) ?
C1 C2 C7 C6 . . . . -177.0(3) ?
C1 N1 C10 C15 . . . . 42.7(4) ?
C1 N1 C10 C11 . . . . -140.4(3) ?
C16 O1 C11 C12 . . . . 10.2(5) ?
C16 O1 C11 C10 . . . . -170.9(4) ?
C15 C10 C11 O1 . . . . 179.7(3) ?
N1 C10 C11 O1 . . . . 2.5(4) ?
C15 C10 C11 C12 . . . . -1.5(4) ?
N1 C10 C11 C12 . . . . -178.6(3) ?
O1 C11 C12 C13 . . . . 179.4(3) ?
C10 C11 C12 C13 . . . . 0.7(5) ?
C11 C12 C13 C14 . . . . 0.2(5) ?
C12 C13 C14 C15 . . . . -0.1(5) ?
C11 C10 C15 C14 . . . . 1.5(4) ?
N1 C10 C15 C14 . . . . 178.5(3) ?
C13 C14 C15 C10 . . . . -0.7(5) ?

loop_
_cod_related_entry_id
_cod_related_entry_database
_cod_related_entry_code
1 ChemSpider 3965899
